data_2018467
loop_
_publ_author_name
'Lemmerer, Andreas'
'Fernandes, Manuel A.'

_publ_section_title
;
 Structural study of six cycloalkylammonium cinnamate salt structures
 featuring one-dimensional columns and two-dimensional hydrogen-bonded
 networks
;
_journal_coeditor_code EM3048
_journal_issue 5
_journal_name_full 'Acta Crystallographica Section C'
_journal_page_first o188
_journal_page_last o194
_journal_paper_doi 10.1107/S0108270112013534
_journal_volume 68
_journal_year 2012
_chemical_formula_iupac 'C7 H16 N +, C9 H7 O2 -'
_chemical_formula_moiety 'C7 H16 N +, C9 H7 O2 -'
_chemical_formula_sum 'C16 H23 N O2'
_chemical_formula_weight 261.35
_chemical_name_systematic
;
cycloheptylaminium cinnamate
;
_space_group_IT_number 19
_symmetry_cell_setting orthorhombic
_symmetry_space_group_name_Hall 'P 2ac 2ab'
_symmetry_space_group_name_H-M 'P 21 21 21'
_audit_creation_method 'WinGX routine CIF_UPDATE'
_cell_angle_alpha 90
_cell_angle_beta 90
_cell_angle_gamma 90
_cell_formula_units_Z 4
_cell_length_a 5.7790(4)
_cell_length_b 11.3400(11)
_cell_length_c 22.7510(15)
_cell_measurement_reflns_used 1437
_cell_measurement_temperature 173(2)
_cell_measurement_theta_max 26.26
_cell_measurement_theta_min 2.54
_cell_volume 1491.0(2)
_computing_cell_refinement 'SAINT-Plus (Bruker, 2004)'
_computing_data_collection 'APEX2 (Bruker, 2005)'
_computing_data_reduction 'SAINT-Plus and XPREP (Bruker 2004)'
_computing_molecular_graphics
;
ORTEP-3 for Windows (Farrugia, 1997) and DIAMOND (Brandenburg,
1999)
;
_computing_publication_material
;
WinGX (Farrugia, 1999) and PLATON (Spek, 2009)
;
_computing_structure_refinement 'SHELXL97 (Sheldrick, 2008)'
_computing_structure_solution 'SHELXS97 (Sheldrick, 2008)'
_diffrn_ambient_temperature 173(2)
_diffrn_measured_fraction_theta_full 1
_diffrn_measured_fraction_theta_max 1
_diffrn_measurement_device_type 'Bruker APEXII CCD area-detector'
_diffrn_measurement_method '\w scans'
_diffrn_radiation_type MoK\a
_diffrn_radiation_wavelength 0.71073
_diffrn_reflns_av_R_equivalents 0.0477
_diffrn_reflns_limit_h_max 7
_diffrn_reflns_limit_h_min -7
_diffrn_reflns_limit_k_max 14
_diffrn_reflns_limit_k_min -14
_diffrn_reflns_limit_l_max 20
_diffrn_reflns_limit_l_min -30
_diffrn_reflns_number 5537
_diffrn_reflns_theta_full 27.99
_diffrn_reflns_theta_max 27.99
_diffrn_reflns_theta_min 1.79
_diffrn_standards_number 0
_exptl_absorpt_coefficient_mu 0.076
_exptl_absorpt_correction_T_max 0.9962
_exptl_absorpt_correction_T_min 0.9566
_exptl_absorpt_correction_type integration
_exptl_absorpt_process_details '(XPREP; Bruker, 2004)'
_exptl_crystal_colour colourless
_exptl_crystal_density_diffrn 1.164
_exptl_crystal_density_method 'not measured'
_exptl_crystal_description block
_exptl_crystal_F_000 568
_exptl_crystal_size_max 0.59
_exptl_crystal_size_mid 0.14
_exptl_crystal_size_min 0.05
_refine_diff_density_max 0.139
_refine_diff_density_min -0.187
_refine_ls_extinction_method none
_refine_ls_goodness_of_fit_ref 0.949
_refine_ls_hydrogen_treatment mixed
_refine_ls_matrix_type full
_refine_ls_number_parameters 181
_refine_ls_number_reflns 2094
_refine_ls_number_restraints 0
_refine_ls_restrained_S_all 0.949
_refine_ls_R_factor_gt 0.0382
_refine_ls_shift/su_max 0
_refine_ls_structure_factor_coef Fsqd
_refine_ls_weighting_details 'calc w=1/[\s^2^(Fo^2^)+(0.0394P)^2^] where P=(Fo^2^+2Fc^2^)/3'
_refine_ls_weighting_scheme calc
_refine_ls_wR_factor_ref 0.0842
_reflns_number_gt 1513
_reflns_number_total 2094
_reflns_threshold_expression I>2\s(I)
_cod_data_source_file em3048.cif
_cod_data_source_block IIIa
_cod_database_code 2018467
_cod_database_fobs_code 2018467

loop_
_space_group_symop_operation_xyz
'x, y, z'
'-x+1/2, -y, z+1/2'
'x+1/2, -y+1/2, -z'
'-x, y+1/2, -z+1/2'

loop_
_atom_site_type_symbol
_atom_site_label
_atom_site_fract_x
_atom_site_fract_y
_atom_site_fract_z
_atom_site_U_iso_or_equiv
_atom_site_adp_type
_atom_site_calc_flag
_atom_site_refinement_flags
_atom_site_occupancy
C C1 0.2427(3) 0.37339(18) 0.70281(8) 0.0256(5) Uani d . 1
C C2 0.4604(4) 0.4161(2) 0.71759(9) 0.0316(5) Uani d . 1
H H2 0.5235 0.481 0.6966 0.038 Uiso calc R 1
C C3 0.5861(4) 0.3649(2) 0.76269(9) 0.0387(6) Uani d . 1
H H3 0.7333 0.3959 0.773 0.046 Uiso calc R 1
C C4 0.4980(4) 0.2685(2) 0.79279(9) 0.0406(6) Uani d . 1
H H4 0.5843 0.2337 0.8238 0.049 Uiso calc R 1
C C5 0.2854(4) 0.2236(2) 0.77760(9) 0.0383(6) Uani d . 1
H H5 0.2259 0.1566 0.7976 0.046 Uiso calc R 1
C C6 0.1580(4) 0.27565(19) 0.73320(8) 0.0305(5) Uani d . 1
H H6 0.0106 0.2444 0.7232 0.037 Uiso calc R 1
C C7 0.0931(4) 0.43320(18) 0.65971(8) 0.0263(5) Uani d . 1
H H7 -0.0653 0.4107 0.6596 0.032 Uiso calc R 1
C C8 0.1546(4) 0.51463(18) 0.62119(8) 0.0276(5) Uani d . 1
H H8 0.3134 0.5353 0.618 0.033 Uiso calc R 1
C C9 -0.0171(4) 0.57511(18) 0.58264(8) 0.0249(4) Uani d . 1
O O1 0.0645(2) 0.63720(13) 0.54083(6) 0.0329(4) Uani d . 1
O O2 -0.2280(3) 0.56363(14) 0.59246(6) 0.0356(4) Uani d . 1
C C10 0.5521(4) 0.54344(18) 0.44979(8) 0.0295(5) Uani d . 1
H H10 0.7188 0.5502 0.4385 0.035 Uiso calc R 1
C C11 0.5126(5) 0.4189(2) 0.47286(10) 0.0440(7) Uani d . 1
H H11A 0.6097 0.3642 0.4496 0.053 Uiso calc R 1
H H11B 0.5681 0.4156 0.514 0.053 Uiso calc R 1
C C12 0.2670(5) 0.3741(2) 0.47151(9) 0.0488(7) Uani d . 1
H H12A 0.1609 0.4408 0.4793 0.059 Uiso calc R 1
H H12B 0.2466 0.3159 0.5035 0.059 Uiso calc R 1
C C13 0.1979(5) 0.3161(2) 0.41293(10) 0.0468(7) Uani d . 1
H H13A 0.3153 0.2558 0.4029 0.056 Uiso calc R 1
H H13B 0.0485 0.2749 0.4185 0.056 Uiso calc R 1
C C14 0.1741(4) 0.4004(2) 0.36106(9) 0.0392(6) Uani d . 1
H H14A 0.1481 0.3531 0.3251 0.047 Uiso calc R 1
H H14B 0.0345 0.4494 0.3673 0.047 Uiso calc R 1
C C15 0.3789(4) 0.4821(2) 0.35036(9) 0.0369(6) Uani d . 1
H H15A 0.3601 0.5197 0.3114 0.044 Uiso calc R 1
H H15B 0.5221 0.4342 0.3491 0.044 Uiso calc R 1
C C16 0.4079(4) 0.5784(2) 0.39664(8) 0.0338(5) Uani d . 1
H H16A 0.4808 0.6478 0.3778 0.041 Uiso calc R 1
H H16B 0.2526 0.6027 0.4104 0.041 Uiso calc R 1
N N1 0.5074(3) 0.62991(18) 0.49809(7) 0.0261(4) Uani d . 1
H H1A 0.347(4) 0.620(2) 0.5127(9) 0.039 Uiso d . 1
H H1B 0.530(4) 0.704(2) 0.4858(9) 0.039 Uiso d . 1
H H1C 0.621(4) 0.616(2) 0.5311(9) 0.039 Uiso d . 1

loop_
_atom_site_aniso_label
_atom_site_aniso_U_11
_atom_site_aniso_U_22
_atom_site_aniso_U_33
_atom_site_aniso_U_12
_atom_site_aniso_U_13
_atom_site_aniso_U_23
C1 0.0313(11) 0.0267(11) 0.0190(9) 0.0027(11) 0.0005(8) -0.0013(9)
C2 0.0347(11) 0.0326(12) 0.0274(10) 0.0004(10) 0.0019(10) 0.0038(10)
C3 0.0351(12) 0.0453(14) 0.0356(12) 0.0058(12) -0.0053(10) -0.0028(12)
C4 0.0490(15) 0.0468(15) 0.0262(11) 0.0192(13) -0.0027(11) 0.0057(11)
C5 0.0504(14) 0.0313(12) 0.0331(11) 0.0108(12) 0.0097(12) 0.0082(11)
C6 0.0374(12) 0.0271(11) 0.0269(11) 0.0003(10) 0.0046(10) -0.0014(10)
C7 0.0290(11) 0.0291(11) 0.0207(9) -0.0007(10) -0.0007(8) -0.0034(9)
C8 0.0281(11) 0.0312(12) 0.0234(10) -0.0009(10) -0.0016(9) 0.0003(10)
C9 0.0296(11) 0.0260(11) 0.0191(9) 0.0007(9) 0.0007(9) -0.0032(9)
O1 0.0364(8) 0.0315(8) 0.0309(8) 0.0049(8) 0.0071(7) 0.0093(7)
O2 0.0294(8) 0.0520(10) 0.0253(7) -0.0009(8) -0.0032(6) 0.0070(8)
C10 0.0312(11) 0.0308(12) 0.0264(10) 0.0058(10) -0.0006(9) -0.0007(10)
C11 0.0702(18) 0.0272(12) 0.0345(12) 0.0097(14) -0.0130(12) 0.0028(10)
C12 0.0838(19) 0.0307(13) 0.0318(12) -0.0112(16) 0.0032(13) 0.0051(11)
C13 0.0709(18) 0.0330(13) 0.0364(12) -0.0083(13) 0.0062(13) -0.0049(11)
C14 0.0464(14) 0.0398(14) 0.0315(12) -0.0012(12) -0.0029(10) -0.0075(11)
C15 0.0489(14) 0.0398(13) 0.0220(10) -0.0024(12) -0.0003(10) -0.0005(10)
C16 0.0444(14) 0.0319(12) 0.0252(10) -0.0022(11) -0.0029(9) 0.0058(10)
N1 0.0304(10) 0.0253(9) 0.0227(8) -0.0009(9) -0.0024(8) 0.0036(8)

loop_
_atom_type_symbol
_atom_type_description
_atom_type_scat_dispersion_real
_atom_type_scat_dispersion_imag
_atom_type_scat_source
C C 0.0033 0 'International Tables Vol C Tables 4.2.6.8 and 6.1.1.4'
H H 0 0 'International Tables Vol C Tables 4.2.6.8 and 6.1.1.4'
N N 0.0061 0 'International Tables Vol C Tables 4.2.6.8 and 6.1.1.4'
O O 0.0106 0 'International Tables Vol C Tables 4.2.6.8 and 6.1.1.4'

loop_
_geom_angle_atom_site_label_1
_geom_angle_atom_site_label_2
_geom_angle_atom_site_label_3
_geom_angle
C2 C1 C6 118.35(19)
C2 C1 C7 122.14(19)
C6 C1 C7 119.33(19)
C3 C2 C1 120.5(2)
C3 C2 H2 119.7
C1 C2 H2 119.7
C2 C3 C4 120.3(2)
C2 C3 H3 119.9
C4 C3 H3 119.9
C5 C4 C3 119.8(2)
C5 C4 H4 120.1
C3 C4 H4 120.1
C4 C5 C6 120.1(2)
C4 C5 H5 120
C6 C5 H5 120
C5 C6 C1 121.0(2)
C5 C6 H6 119.5
C1 C6 H6 119.5
C8 C7 C1 127.3(2)
C8 C7 H7 116.4
C1 C7 H7 116.4
C7 C8 C9 122.17(19)
C7 C8 H8 118.9
C9 C8 H8 118.9
O2 C9 O1 123.61(19)
O2 C9 C8 119.82(18)
O1 C9 C8 116.57(18)
N1 C10 C16 108.61(16)
N1 C10 C11 109.19(17)
C16 C10 C11 115.68(19)
N1 C10 H10 107.7
C16 C10 H10 107.7
C11 C10 H10 107.7
C12 C11 C10 116.5(2)
C12 C11 H11A 108.2
C10 C11 H11A 108.2
C12 C11 H11B 108.2
C10 C11 H11B 108.2
H11A C11 H11B 107.3
C11 C12 C13 114.0(2)
C11 C12 H12A 108.8
C13 C12 H12A 108.8
C11 C12 H12B 108.8
C13 C12 H12B 108.8
H12A C12 H12B 107.7
C14 C13 C12 115.21(19)
C14 C13 H13A 108.5
C12 C13 H13A 108.5
C14 C13 H13B 108.5
C12 C13 H13B 108.5
H13A C13 H13B 107.5
C15 C14 C13 115.8(2)
C15 C14 H14A 108.3
C13 C14 H14A 108.3
C15 C14 H14B 108.3
C13 C14 H14B 108.3
H14A C14 H14B 107.4
C14 C15 C16 114.22(19)
C14 C15 H15A 108.7
C16 C15 H15A 108.7
C14 C15 H15B 108.7
C16 C15 H15B 108.7
H15A C15 H15B 107.6
C10 C16 C15 114.97(18)
C10 C16 H16A 108.5
C15 C16 H16A 108.5
C10 C16 H16B 108.5
C15 C16 H16B 108.5
H16A C16 H16B 107.5
C10 N1 H1A 109.7(13)
C10 N1 H1B 111.0(14)
H1A N1 H1B 110(2)
C10 N1 H1C 109.6(12)
H1A N1 H1C 110.0(16)
H1B N1 H1C 107(2)

loop_
_geom_bond_atom_site_label_1
_geom_bond_atom_site_label_2
_geom_bond_distance
C1 C2 1.390(3)
C1 C6 1.395(3)
C1 C7 1.473(3)
C2 C3 1.385(3)
C2 H2 0.95
C3 C4 1.387(3)
C3 H3 0.95
C4 C5 1.374(3)
C4 H4 0.95
C5 C6 1.383(3)
C5 H5 0.95
C6 H6 0.95
C7 C8 1.322(3)
C7 H7 0.95
C8 C9 1.491(3)
C8 H8 0.95
C9 O2 1.246(2)
C9 O1 1.274(2)
C10 N1 1.495(3)
C10 C16 1.521(3)
C10 C11 1.524(3)
C10 H10 1
C11 C12 1.507(4)
C11 H11A 0.99
C11 H11B 0.99
C12 C13 1.539(3)
C12 H12A 0.99
C12 H12B 0.99
C13 C14 1.525(3)
C13 H13A 0.99
C13 H13B 0.99
C14 C15 1.523(3)
C14 H14A 0.99
C14 H14B 0.99
C15 C16 1.526(3)
C15 H15A 0.99
C15 H15B 0.99
C16 H16A 0.99
C16 H16B 0.99
N1 H1A 0.99(2)
N1 H1B 0.89(3)
N1 H1C 1.01(2)

loop_
_geom_hbond_atom_site_label_D
_geom_hbond_atom_site_label_H
_geom_hbond_atom_site_label_A
_geom_hbond_site_symmetry_A
_geom_hbond_distance_DH
_geom_hbond_distance_HA
_geom_hbond_distance_DA
_geom_hbond_angle_DHA
N1 H1A O1 . 0.99(2) 1.76(2) 2.739(2) 167(2)
N1 H1B O1 3_566 0.89(3) 1.92(3) 2.805(2) 178(2)
N1 H1C O2 1_655 1.01(2) 1.75(2) 2.741(2) 166(2)

loop_
_geom_torsion_atom_site_label_1
_geom_torsion_atom_site_label_2
_geom_torsion_atom_site_label_3
_geom_torsion_atom_site_label_4
_geom_torsion
C6 C1 C2 C3 -2.0(3)
C7 C1 C2 C3 173.2(2)
C1 C2 C3 C4 1.4(3)
C2 C3 C4 C5 0.2(3)
C3 C4 C5 C6 -1.2(3)
C4 C5 C6 C1 0.6(3)
C2 C1 C6 C5 1.1(3)
C7 C1 C6 C5 -174.27(18)
C2 C1 C7 C8 15.7(3)
C6 C1 C7 C8 -169.1(2)
C1 C7 C8 C9 -175.43(18)
C7 C8 C9 O2 11.5(3)
C7 C8 C9 O1 -168.77(19)
N1 C10 C11 C12 85.0(2)
C16 C10 C11 C12 -37.8(3)
C10 C11 C12 C13 86.9(3)
C11 C12 C13 C14 -70.0(3)
C12 C13 C14 C15 51.4(3)
C13 C14 C15 C16 -70.5(3)
N1 C10 C16 C15 -163.24(18)
C11 C10 C16 C15 -40.1(3)
C14 C15 C16 C10 87.7(3)
